data_7015972
loop_
_publ_author_name
'Liu, Nazhen'
'Li, Xiaoyan'
'Xu, Xiaofeng'
'Wang, Zhiping'
'Sun, Hongjian'

_publ_section_title
;
 Synthesis, structure and DFT study of dinuclear iron, cobalt and
 nickel complexes with cyclopentadienyl-metal moieties.
;
_journal_issue 26
_journal_name_full 'Dalton transactions (Cambridge, England : 2003)'
_journal_page_first 6886
_journal_page_last 6892
_journal_paper_doi 10.1039/c0dt01386b
_journal_volume 40
_journal_year 2011
_chemical_formula_moiety 'C40 H46 Fe Ni P4'
_chemical_formula_sum 'C40 H46 Fe Ni P4'
_chemical_formula_weight 765.21
_chemical_name_systematic
;
?
;
_space_group_IT_number 2
_symmetry_cell_setting triclinic
_symmetry_space_group_name_Hall '-P 1'
_symmetry_space_group_name_H-M 'P -1'
_atom_sites_solution_hydrogens geom
_atom_sites_solution_primary direct
_atom_sites_solution_secondary difmap
_audit_creation_method SHELXL-97
_cell_angle_alpha 69.728(14)
_cell_angle_beta 87.192(14)
_cell_angle_gamma 86.672(14)
_cell_formula_units_Z 4
_cell_length_a 10.468(8)
_cell_length_b 18.923(13)
_cell_length_c 20.003(14)
_cell_measurement_reflns_used 1521
_cell_measurement_temperature 298(2)
_cell_measurement_theta_max 23.34
_cell_measurement_theta_min 1.09
_cell_volume 3709(5)
_computing_cell_refinement 'Bruker SMART'
_computing_data_collection 'Bruker SMART'
_computing_data_reduction 'Bruker SAINT'
_computing_molecular_graphics 'Bruker SHELXTL'
_computing_publication_material 'Bruker SHELXTL'
_computing_structure_refinement 'SHELXL-97 (Sheldrick, 1997)'
_computing_structure_solution 'SHELXS-97 (Sheldrick, 1990)'
_diffrn_ambient_temperature 298(2)
_diffrn_measured_fraction_theta_full 0.986
_diffrn_measured_fraction_theta_max 0.986
_diffrn_measurement_device_type 'CCD area detector'
_diffrn_measurement_method 'phi and omega scans'
_diffrn_radiation_monochromator graphite
_diffrn_radiation_source 'fine-focus sealed tube'
_diffrn_radiation_type MoK\a
_diffrn_radiation_wavelength 0.71073
_diffrn_reflns_av_R_equivalents 0.0779
_diffrn_reflns_av_sigmaI/netI 0.1632
_diffrn_reflns_limit_h_max 11
_diffrn_reflns_limit_h_min -11
_diffrn_reflns_limit_k_max 20
_diffrn_reflns_limit_k_min -20
_diffrn_reflns_limit_l_max 22
_diffrn_reflns_limit_l_min -22
_diffrn_reflns_number 15871
_diffrn_reflns_theta_full 23.34
_diffrn_reflns_theta_max 23.34
_diffrn_reflns_theta_min 1.09
_exptl_absorpt_coefficient_mu 1.099
_exptl_absorpt_correction_T_max 0.8438
_exptl_absorpt_correction_T_min 0.8102
_exptl_absorpt_correction_type multi-scan
_exptl_crystal_colour red
_exptl_crystal_density_diffrn 1.370
_exptl_crystal_density_meas 0
_exptl_crystal_density_method 'not measured'
_exptl_crystal_description block
_exptl_crystal_F_000 1600
_exptl_crystal_size_max 0.20
_exptl_crystal_size_mid 0.17
_exptl_crystal_size_min 0.16
_refine_diff_density_max 0.709
_refine_diff_density_min -0.586
_refine_diff_density_rms 0.188
_refine_ls_extinction_method none
_refine_ls_goodness_of_fit_ref 0.943
_refine_ls_hydrogen_treatment constr
_refine_ls_matrix_type full
_refine_ls_number_parameters 841
_refine_ls_number_reflns 10631
_refine_ls_number_restraints 0
_refine_ls_restrained_S_all 0.943
_refine_ls_R_factor_all 0.1480
_refine_ls_R_factor_gt 0.0697
_refine_ls_shift/su_max 0.002
_refine_ls_shift/su_mean 0.000
_refine_ls_structure_factor_coef Fsqd
_refine_ls_weighting_details 'calc w=1/[\s^2^(Fo^2^)+(0.1007P)^2^+0.0000P] where P=(Fo^2^+2Fc^2^)/3'
_refine_ls_weighting_scheme calc
_refine_ls_wR_factor_gt 0.1660
_refine_ls_wR_factor_ref 0.2160
_reflns_number_gt 5409
_reflns_number_total 10631
_reflns_threshold_expression >2sigma(I)
_cod_data_source_file c0dt01386b.txt
_cod_data_source_block 7
_cod_depositor_comments
;
The following automatic conversions were performed:

'_symmetry_cell_setting' value 'Triclinic' changed to 'triclinic'
according to /home/saulius/struct/CIF-dictionaries/cif_core.dic
dictionary named 'cif_core.dic' version 2.4.1 from 2010-06-29.

Automatic conversion script
Id: cif_fix_values 1715 2011-07-08 13:25:40Z adriana 
;
_cod_original_sg_symbol_H-M P-1
_cod_database_code 7015972

loop_
_symmetry_equiv_pos_as_xyz
'x, y, z'
'-x, -y, -z'

loop_
_atom_site_label
_atom_site_type_symbol
_atom_site_fract_x
_atom_site_fract_y
_atom_site_fract_z
_atom_site_U_iso_or_equiv
_atom_site_adp_type
_atom_site_occupancy
_atom_site_symmetry_multiplicity
_atom_site_calc_flag
_atom_site_refinement_flags
_atom_site_disorder_assembly
_atom_site_disorder_group
Fe1 Fe -0.11545(14) 0.51013(7) 0.20534(8) 0.0388(4) Uani 1 1 d . . .
Fe2 Fe 0.16167(14) 0.88633(8) 0.13977(7) 0.0368(4) Uani 1 1 d . . .
Ni1 Ni 0.17927(11) 0.34624(6) 0.23708(6) 0.0314(3) Uani 1 1 d . . .
Ni2 Ni 0.41952(12) 0.85254(6) 0.30260(6) 0.0328(3) Uani 1 1 d . . .
P1 P 0.1975(2) 0.45861(14) 0.23753(13) 0.0338(6) Uani 1 1 d . . .
P2 P -0.0095(2) 0.33677(14) 0.20373(13) 0.0317(6) Uani 1 1 d . . .
P3 P 0.2189(3) 0.26682(15) 0.34359(14) 0.0416(7) Uani 1 1 d . . .
P4 P 0.3251(3) 0.31540(15) 0.16843(14) 0.0402(7) Uani 1 1 d . . .
P5 P 0.4615(2) 0.90415(14) 0.18933(13) 0.0326(6) Uani 1 1 d . . .
P6 P 0.2209(3) 0.82330(14) 0.31957(13) 0.0360(7) Uani 1 1 d . . .
P7 P 0.4562(3) 0.93280(16) 0.35535(15) 0.0485(8) Uani 1 1 d . . .
P8 P 0.5500(3) 0.75606(16) 0.35318(15) 0.0483(8) Uani 1 1 d . . .
C1 C 0.2645(9) 0.5320(5) 0.1576(5) 0.041(3) Uani 1 1 d . . .
C2 C 0.3072(10) 0.6012(6) 0.1585(6) 0.049(3) Uani 1 1 d . . .
H2 H 0.3063 0.6110 0.2010 0.059 Uiso 1 1 calc R . .
C3 C 0.3503(11) 0.6542(6) 0.0956(7) 0.065(4) Uani 1 1 d . . .
H3 H 0.3732 0.7007 0.0963 0.078 Uiso 1 1 calc R . .
C4 C 0.3604(12) 0.6413(7) 0.0333(8) 0.074(4) Uani 1 1 d . . .
H4 H 0.3929 0.6771 -0.0079 0.089 Uiso 1 1 calc R . .
C5 C 0.3201(11) 0.5718(7) 0.0325(6) 0.066(4) Uani 1 1 d . . .
H5 H 0.3261 0.5613 -0.0097 0.079 Uiso 1 1 calc R . .
C6 C 0.2720(10) 0.5194(6) 0.0939(6) 0.050(3) Uani 1 1 d . . .
H6 H 0.2438 0.4744 0.0922 0.059 Uiso 1 1 calc R . .
C7 C 0.3027(11) 0.4677(5) 0.3045(5) 0.041(3) Uani 1 1 d . . .
C8 C 0.4308(11) 0.4483(7) 0.3024(6) 0.065(4) Uani 1 1 d . . .
H8 H 0.4644 0.4368 0.2633 0.078 Uiso 1 1 calc R . .
C9 C 0.5104(13) 0.4451(7) 0.3549(7) 0.076(4) Uani 1 1 d . . .
H9 H 0.5961 0.4303 0.3516 0.091 Uiso 1 1 calc R . .
C10 C 0.4672(14) 0.4631(6) 0.4121(7) 0.064(4) Uani 1 1 d . . .
H10 H 0.5219 0.4606 0.4482 0.077 Uiso 1 1 calc R . .
C11 C 0.3434(14) 0.4848(7) 0.4153(6) 0.070(4) Uani 1 1 d . . .
H11 H 0.3126 0.4984 0.4538 0.084 Uiso 1 1 calc R . .
C12 C 0.2598(11) 0.4873(6) 0.3621(6) 0.050(3) Uani 1 1 d . . .
H12 H 0.1743 0.5023 0.3657 0.060 Uiso 1 1 calc R . .
C13 C -0.0100(8) 0.2962(5) 0.1326(5) 0.030(2) Uani 1 1 d . . .
C14 C -0.0514(10) 0.3338(6) 0.0653(5) 0.041(3) Uani 1 1 d . . .
H14 H -0.0864 0.3827 0.0541 0.050 Uiso 1 1 calc R . .
C15 C -0.0420(11) 0.3001(7) 0.0130(6) 0.056(3) Uani 1 1 d . . .
H15 H -0.0708 0.3259 -0.0327 0.068 Uiso 1 1 calc R . .
C16 C 0.0101(11) 0.2288(7) 0.0303(6) 0.057(3) Uani 1 1 d . . .
H16 H 0.0175 0.2062 -0.0043 0.069 Uiso 1 1 calc R . .
C17 C 0.0523(10) 0.1889(6) 0.0980(6) 0.052(3) Uani 1 1 d . . .
H17 H 0.0877 0.1402 0.1088 0.062 Uiso 1 1 calc R . .
C18 C 0.0412(10) 0.2222(6) 0.1485(5) 0.049(3) Uani 1 1 d . . .
H18 H 0.0680 0.1954 0.1943 0.059 Uiso 1 1 calc R . .
C19 C -0.1286(9) 0.2743(5) 0.2644(5) 0.034(2) Uani 1 1 d . . .
C20 C -0.1371(11) 0.2714(6) 0.3348(5) 0.052(3) Uani 1 1 d . . .
H20 H -0.0887 0.3027 0.3496 0.063 Uiso 1 1 calc R . .
C21 C -0.2191(11) 0.2210(7) 0.3835(6) 0.067(4) Uani 1 1 d . . .
H21 H -0.2237 0.2192 0.4306 0.081 Uiso 1 1 calc R . .
C22 C -0.2920(11) 0.1746(6) 0.3641(6) 0.060(3) Uani 1 1 d . . .
H22 H -0.3455 0.1412 0.3971 0.072 Uiso 1 1 calc R . .
C23 C -0.2842(11) 0.1787(6) 0.2945(6) 0.059(3) Uani 1 1 d . . .
H23 H -0.3321 0.1470 0.2801 0.071 Uiso 1 1 calc R . .
C24 C -0.2060(9) 0.2292(6) 0.2451(5) 0.044(3) Uani 1 1 d . . .
H24 H -0.2061 0.2325 0.1976 0.053 Uiso 1 1 calc R . .
C25 C 0.1554(11) 0.2848(6) 0.4231(5) 0.057(3) Uani 1 1 d . . .
H25A H 0.1781 0.2427 0.4648 0.086 Uiso 1 1 calc R . .
H25B H 0.0639 0.2914 0.4211 0.086 Uiso 1 1 calc R . .
H25C H 0.1908 0.3296 0.4252 0.086 Uiso 1 1 calc R . .
C26 C 0.1672(12) 0.1709(5) 0.3655(6) 0.063(3) Uani 1 1 d . . .
H26A H 0.1979 0.1514 0.3290 0.095 Uiso 1 1 calc R . .
H26B H 0.0753 0.1710 0.3685 0.095 Uiso 1 1 calc R . .
H26C H 0.2010 0.1397 0.4104 0.095 Uiso 1 1 calc R . .
C27 C 0.3852(10) 0.2461(6) 0.3678(6) 0.063(3) Uani 1 1 d . . .
H27A H 0.3905 0.2057 0.4128 0.095 Uiso 1 1 calc R . .
H27B H 0.4210 0.2901 0.3714 0.095 Uiso 1 1 calc R . .
H27C H 0.4322 0.2314 0.3319 0.095 Uiso 1 1 calc R . .
C28 C 0.3052(11) 0.3371(7) 0.0720(5) 0.060(3) Uani 1 1 d . . .
H28A H 0.3174 0.3897 0.0470 0.090 Uiso 1 1 calc R . .
H28B H 0.2206 0.3252 0.0641 0.090 Uiso 1 1 calc R . .
H28C H 0.3672 0.3077 0.0547 0.090 Uiso 1 1 calc R . .
C29 C 0.3712(11) 0.2141(6) 0.1920(6) 0.060(3) Uani 1 1 d . . .
H29A H 0.4404 0.2079 0.1609 0.091 Uiso 1 1 calc R . .
H29B H 0.2992 0.1874 0.1869 0.091 Uiso 1 1 calc R . .
H29C H 0.3980 0.1943 0.2405 0.091 Uiso 1 1 calc R . .
C30 C 0.4868(10) 0.3508(7) 0.1642(6) 0.061(3) Uani 1 1 d . . .
H30A H 0.5416 0.3323 0.1334 0.092 Uiso 1 1 calc R . .
H30B H 0.5208 0.3336 0.2111 0.092 Uiso 1 1 calc R . .
H30C H 0.4823 0.4049 0.1458 0.092 Uiso 1 1 calc R . .
C31 C 0.0535(9) 0.5093(5) 0.2528(5) 0.038(3) Uani 1 1 d . . .
C32 C 0.0051(11) 0.5858(5) 0.2169(6) 0.049(3) Uani 1 1 d . . .
H32 H 0.0481 0.6223 0.1805 0.058 Uiso 1 1 calc R . .
C33 C -0.1173(12) 0.5966(6) 0.2456(6) 0.054(3) Uani 1 1 d . . .
H33 H -0.1686 0.6407 0.2312 0.065 Uiso 1 1 calc R . .
C34 C -0.1481(10) 0.5287(7) 0.2999(6) 0.053(3) Uani 1 1 d . . .
H34 H -0.2234 0.5204 0.3276 0.064 Uiso 1 1 calc R . .
C35 C -0.0442(9) 0.4746(6) 0.3054(5) 0.039(3) Uani 1 1 d . . .
H35 H -0.0405 0.4254 0.3374 0.046 Uiso 1 1 calc R . .
C36 C -0.1110(9) 0.4205(5) 0.1684(5) 0.035(2) Uani 1 1 d . . .
C37 C -0.0740(10) 0.4879(6) 0.1136(5) 0.046(3) Uani 1 1 d . . .
H37 H 0.0040 0.4952 0.0884 0.055 Uiso 1 1 calc R . .
C38 C -0.1796(12) 0.5430(6) 0.1043(6) 0.053(3) Uani 1 1 d . . .
H38 H -0.1805 0.5919 0.0716 0.064 Uiso 1 1 calc R . .
C39 C -0.2789(11) 0.5116(6) 0.1514(6) 0.054(3) Uani 1 1 d . . .
H39 H -0.3577 0.5351 0.1561 0.065 Uiso 1 1 calc R . .
C40 C -0.2374(10) 0.4356(6) 0.1919(6) 0.048(3) Uani 1 1 d . . .
H40 H -0.2854 0.4016 0.2278 0.057 Uiso 1 1 calc R . .
C41 C 0.5598(9) 0.9879(5) 0.1614(5) 0.036(2) Uani 1 1 d . . .
C42 C 0.6792(10) 0.9823(6) 0.1883(6) 0.054(3) Uani 1 1 d . . .
H42 H 0.7071 0.9360 0.2204 0.064 Uiso 1 1 calc R . .
C43 C 0.7613(12) 1.0415(8) 0.1708(7) 0.071(4) Uani 1 1 d . . .
H43 H 0.8425 1.0345 0.1896 0.085 Uiso 1 1 calc R . .
C44 C 0.7192(13) 1.1107(8) 0.1249(7) 0.074(4) Uani 1 1 d . . .
H44 H 0.7713 1.1517 0.1136 0.088 Uiso 1 1 calc R . .
C45 C 0.6017(13) 1.1198(6) 0.0959(6) 0.058(3) Uani 1 1 d . . .
H45 H 0.5738 1.1667 0.0648 0.069 Uiso 1 1 calc R . .
C46 C 0.5208(10) 1.0564(5) 0.1136(5) 0.046(3) Uani 1 1 d . . .
H46 H 0.4418 1.0620 0.0926 0.055 Uiso 1 1 calc R . .
C47 C 0.5536(9) 0.8494(5) 0.1428(5) 0.035(2) Uani 1 1 d . . .
C48 C 0.6264(11) 0.8817(6) 0.0793(5) 0.050(3) Uani 1 1 d . . .
H48 H 0.6300 0.9339 0.0596 0.060 Uiso 1 1 calc R . .
C49 C 0.6928(12) 0.8370(7) 0.0459(6) 0.063(3) Uani 1 1 d . . .
H49 H 0.7402 0.8594 0.0040 0.076 Uiso 1 1 calc R . .
C50 C 0.6888(11) 0.7608(7) 0.0741(7) 0.059(3) Uani 1 1 d . . .
H50 H 0.7339 0.7313 0.0514 0.071 Uiso 1 1 calc R . .
C51 C 0.6202(12) 0.7271(6) 0.1348(7) 0.061(3) Uani 1 1 d . . .
H51 H 0.6175 0.6749 0.1537 0.073 Uiso 1 1 calc R . .
C52 C 0.5545(10) 0.7710(6) 0.1682(5) 0.043(3) Uani 1 1 d . . .
H52 H 0.5080 0.7470 0.2100 0.052 Uiso 1 1 calc R . .
C53 C 0.1057(10) 0.8855(6) 0.3506(5) 0.043(3) Uani 1 1 d . . .
C54 C 0.0363(13) 0.8638(7) 0.4130(7) 0.090(5) Uani 1 1 d . . .
H54 H 0.0401 0.8135 0.4425 0.108 Uiso 1 1 calc R . .
C55 C -0.0387(16) 0.9145(8) 0.4332(9) 0.125(7) Uani 1 1 d . . .
H55 H -0.0850 0.8976 0.4762 0.150 Uiso 1 1 calc R . .
C56 C -0.0487(13) 0.9889(8) 0.3930(8) 0.081(4) Uani 1 1 d . . .
H56 H -0.0985 1.0227 0.4087 0.097 Uiso 1 1 calc R . .
C57 C 0.0157(15) 1.0120(7) 0.3297(7) 0.079(4) Uani 1 1 d . . .
H57 H 0.0082 1.0619 0.2993 0.095 Uiso 1 1 calc R . .
C58 C 0.0926(13) 0.9602(6) 0.3113(6) 0.071(4) Uani 1 1 d . . .
H58 H 0.1397 0.9774 0.2685 0.085 Uiso 1 1 calc R . .
C59 C 0.1736(10) 0.7312(5) 0.3859(5) 0.041(3) Uani 1 1 d . . .
C60 C 0.0842(11) 0.6866(6) 0.3742(6) 0.062(3) Uani 1 1 d . . .
H60 H 0.0475 0.7009 0.3298 0.074 Uiso 1 1 calc R . .
C61 C 0.0478(13) 0.6215(6) 0.4270(7) 0.073(4) Uani 1 1 d . . .
H61 H -0.0120 0.5919 0.4177 0.088 Uiso 1 1 calc R . .
C62 C 0.0986(12) 0.6003(6) 0.4924(7) 0.066(4) Uani 1 1 d . . .
H62 H 0.0724 0.5570 0.5285 0.079 Uiso 1 1 calc R . .
C63 C 0.1891(12) 0.6435(7) 0.5048(6) 0.063(3) Uani 1 1 d . . .
H63 H 0.2247 0.6291 0.5495 0.076 Uiso 1 1 calc R . .
C64 C 0.2274(11) 0.7074(6) 0.4521(5) 0.050(3) Uani 1 1 d . . .
H64 H 0.2906 0.7353 0.4610 0.060 Uiso 1 1 calc R . .
C65 C 0.4166(14) 1.0332(6) 0.3126(6) 0.079(4) Uani 1 1 d . . .
H65A H 0.4445 1.0603 0.3414 0.118 Uiso 1 1 calc R . .
H65B H 0.3256 1.0409 0.3074 0.118 Uiso 1 1 calc R . .
H65C H 0.4587 1.0511 0.2664 0.118 Uiso 1 1 calc R . .
C66 C 0.3768(13) 0.9212(7) 0.4422(6) 0.082(4) Uani 1 1 d . . .
H66A H 0.3977 0.9617 0.4576 0.123 Uiso 1 1 calc R . .
H66B H 0.4054 0.8740 0.4765 0.123 Uiso 1 1 calc R . .
H66C H 0.2858 0.9217 0.4379 0.123 Uiso 1 1 calc R . .
C67 C 0.6193(12) 0.9435(8) 0.3785(7) 0.089(5) Uani 1 1 d . . .
H67A H 0.6741 0.9554 0.3365 0.134 Uiso 1 1 calc R . .
H67B H 0.6501 0.8972 0.4133 0.134 Uiso 1 1 calc R . .
H67C H 0.6193 0.9834 0.3978 0.134 Uiso 1 1 calc R . .
C68 C 0.5181(12) 0.6598(6) 0.3568(7) 0.073(4) Uani 1 1 d . . .
H68A H 0.5424 0.6544 0.3119 0.109 Uiso 1 1 calc R . .
H68B H 0.4285 0.6512 0.3666 0.109 Uiso 1 1 calc R . .
H68C H 0.5667 0.6237 0.3939 0.109 Uiso 1 1 calc R . .
C69 C 0.5764(13) 0.7322(7) 0.4486(6) 0.084(4) Uani 1 1 d . . .
H69A H 0.6299 0.6870 0.4652 0.126 Uiso 1 1 calc R . .
H69B H 0.4956 0.7243 0.4744 0.126 Uiso 1 1 calc R . .
H69C H 0.6174 0.7728 0.4561 0.126 Uiso 1 1 calc R . .
C70 C 0.7164(11) 0.7650(7) 0.3233(7) 0.077(4) Uani 1 1 d . . .
H70A H 0.7540 0.8014 0.3390 0.115 Uiso 1 1 calc R . .
H70B H 0.7217 0.7813 0.2722 0.115 Uiso 1 1 calc R . .
H70C H 0.7615 0.7171 0.3429 0.115 Uiso 1 1 calc R . .
C71 C 0.3315(9) 0.9387(5) 0.1260(5) 0.035(2) Uani 1 1 d . . .
C72 C 0.3087(10) 0.9173(6) 0.0649(5) 0.041(3) Uani 1 1 d . . .
H72 H 0.3620 0.8859 0.0478 0.049 Uiso 1 1 calc R . .
C73 C 0.1931(11) 0.9520(6) 0.0362(6) 0.055(3) Uani 1 1 d . . .
H73 H 0.1560 0.9471 -0.0031 0.066 Uiso 1 1 calc R . .
C74 C 0.1421(11) 0.9952(6) 0.0756(6) 0.057(3) Uani 1 1 d . . .
H74 H 0.0659 1.0242 0.0670 0.068 Uiso 1 1 calc R . .
C75 C 0.2275(10) 0.9872(5) 0.1321(5) 0.040(3) Uani 1 1 d . . .
H75 H 0.2162 1.0100 0.1665 0.048 Uiso 1 1 calc R . .
C76 C 0.1358(9) 0.8193(5) 0.2433(5) 0.037(2) Uani 1 1 d . . .
C77 C 0.1879(10) 0.7763(6) 0.2012(5) 0.045(3) Uani 1 1 d . . .
H77 H 0.2659 0.7490 0.2077 0.054 Uiso 1 1 calc R . .
C78 C 0.0998(12) 0.7829(6) 0.1481(6) 0.055(3) Uani 1 1 d . . .
H78 H 0.1083 0.7597 0.1139 0.066 Uiso 1 1 calc R . .
C79 C -0.0042(12) 0.8311(7) 0.1561(6) 0.062(3) Uani 1 1 d . . .
H79 H -0.0743 0.8464 0.1268 0.074 Uiso 1 1 calc R . .
C80 C 0.0158(10) 0.8518(6) 0.2148(5) 0.048(3) Uani 1 1 d . . .
H80 H -0.0398 0.8818 0.2324 0.058 Uiso 1 1 calc R . .

loop_
_atom_site_aniso_label
_atom_site_aniso_U_11
_atom_site_aniso_U_22
_atom_site_aniso_U_33
_atom_site_aniso_U_23
_atom_site_aniso_U_13
_atom_site_aniso_U_12
Fe1 0.0387(9) 0.0340(8) 0.0467(9) -0.0166(7) -0.0059(7) -0.0043(7)
Fe2 0.0373(9) 0.0404(9) 0.0335(8) -0.0117(7) -0.0069(7) -0.0089(7)
Ni1 0.0320(8) 0.0338(7) 0.0306(7) -0.0130(6) -0.0006(6) -0.0072(6)
Ni2 0.0362(8) 0.0316(7) 0.0301(7) -0.0087(6) -0.0030(6) -0.0081(6)
P1 0.0321(16) 0.0374(15) 0.0368(15) -0.0175(13) -0.0028(12) -0.0087(12)
P2 0.0323(16) 0.0336(15) 0.0318(14) -0.0136(12) -0.0001(11) -0.0089(12)
P3 0.0460(18) 0.0436(17) 0.0343(16) -0.0121(14) -0.0043(13) -0.0007(14)
P4 0.0387(17) 0.0491(17) 0.0361(16) -0.0186(14) 0.0035(13) -0.0087(13)
P5 0.0331(16) 0.0327(15) 0.0323(15) -0.0101(12) -0.0042(12) -0.0068(12)
P6 0.0390(17) 0.0364(15) 0.0318(15) -0.0093(13) 0.0000(12) -0.0105(12)
P7 0.065(2) 0.0450(17) 0.0402(17) -0.0184(15) 0.0032(15) -0.0209(15)
P8 0.0491(19) 0.0423(17) 0.0469(18) -0.0050(15) -0.0126(14) -0.0059(14)
C1 0.034(6) 0.046(6) 0.046(7) -0.020(6) 0.000(5) -0.007(5)
C2 0.041(7) 0.046(7) 0.067(8) -0.024(6) -0.014(6) -0.014(5)
C3 0.057(9) 0.045(7) 0.080(10) -0.001(7) 0.004(7) -0.026(6)
C4 0.075(10) 0.062(9) 0.075(10) -0.012(8) 0.033(8) -0.016(7)
C5 0.061(9) 0.072(9) 0.055(8) -0.013(7) 0.014(7) 0.005(7)
C6 0.045(7) 0.056(7) 0.048(7) -0.019(6) 0.005(6) -0.001(6)
C7 0.055(8) 0.036(6) 0.039(6) -0.018(5) 0.002(5) -0.015(5)
C8 0.026(7) 0.116(11) 0.068(8) -0.049(8) 0.000(6) -0.009(7)
C9 0.057(9) 0.095(10) 0.077(10) -0.028(9) -0.018(8) -0.006(8)
C10 0.070(10) 0.062(8) 0.068(9) -0.029(7) -0.034(8) -0.002(7)
C11 0.092(11) 0.087(10) 0.040(7) -0.033(7) -0.023(7) -0.002(8)
C12 0.044(7) 0.053(7) 0.056(7) -0.022(6) -0.002(6) -0.004(6)
C13 0.023(5) 0.036(6) 0.038(6) -0.020(5) 0.005(4) -0.009(4)
C14 0.050(7) 0.043(6) 0.032(6) -0.015(5) -0.005(5) 0.004(5)
C15 0.062(9) 0.076(9) 0.034(7) -0.022(7) -0.001(6) -0.001(7)
C16 0.047(8) 0.089(10) 0.060(8) -0.056(8) 0.010(6) -0.015(7)
C17 0.049(8) 0.056(7) 0.068(8) -0.045(7) -0.002(6) 0.005(6)
C18 0.053(8) 0.060(8) 0.043(7) -0.027(6) 0.001(5) -0.016(6)
C19 0.032(6) 0.025(5) 0.050(6) -0.019(5) -0.002(5) -0.004(4)
C20 0.062(8) 0.067(8) 0.034(6) -0.022(6) 0.006(6) -0.024(6)
C21 0.064(9) 0.102(10) 0.042(7) -0.031(7) 0.019(6) -0.038(8)
C22 0.060(9) 0.063(8) 0.055(8) -0.018(7) 0.017(6) -0.022(6)
C23 0.056(8) 0.061(8) 0.068(8) -0.028(7) 0.007(7) -0.036(6)
C24 0.036(7) 0.058(7) 0.047(6) -0.029(6) 0.008(5) -0.010(5)
C25 0.074(9) 0.064(8) 0.039(7) -0.024(6) -0.013(6) 0.000(6)
C26 0.095(10) 0.038(7) 0.049(7) -0.005(6) 0.005(7) -0.006(6)
C27 0.054(8) 0.070(8) 0.056(8) -0.008(7) -0.014(6) 0.005(6)
C28 0.048(8) 0.093(9) 0.048(7) -0.036(7) 0.010(6) -0.007(7)
C29 0.056(8) 0.062(8) 0.069(8) -0.032(7) 0.002(6) 0.011(6)
C30 0.039(7) 0.097(10) 0.057(8) -0.038(7) 0.010(6) -0.011(7)
C31 0.042(7) 0.036(6) 0.044(6) -0.021(5) -0.005(5) -0.010(5)
C32 0.055(8) 0.033(6) 0.056(7) -0.010(6) -0.013(6) -0.012(6)
C33 0.059(9) 0.038(7) 0.071(8) -0.027(7) -0.006(7) 0.011(6)
C34 0.036(7) 0.073(8) 0.063(8) -0.041(7) 0.002(6) 0.003(6)
C35 0.032(6) 0.048(6) 0.037(6) -0.017(5) -0.003(5) 0.002(5)
C36 0.036(6) 0.035(6) 0.041(6) -0.019(5) 0.001(5) -0.015(5)
C37 0.048(7) 0.047(7) 0.047(7) -0.021(6) -0.008(5) 0.002(6)
C38 0.070(9) 0.038(6) 0.043(7) -0.002(6) -0.035(6) 0.014(6)
C39 0.041(7) 0.051(7) 0.073(9) -0.024(7) -0.022(7) 0.005(6)
C40 0.044(7) 0.045(7) 0.054(7) -0.013(6) -0.018(6) -0.010(6)
C41 0.037(6) 0.041(6) 0.027(6) -0.006(5) 0.005(5) -0.016(5)
C42 0.044(7) 0.058(7) 0.054(7) -0.010(6) -0.007(6) -0.018(6)
C43 0.048(8) 0.083(10) 0.083(10) -0.025(8) -0.014(7) -0.023(8)
C44 0.067(10) 0.079(10) 0.093(11) -0.050(9) 0.021(8) -0.045(8)
C45 0.085(10) 0.037(7) 0.056(8) -0.023(6) 0.025(7) -0.020(6)
C46 0.056(8) 0.041(6) 0.044(7) -0.015(6) 0.002(5) -0.022(6)
C47 0.032(6) 0.042(6) 0.033(6) -0.014(5) -0.003(5) -0.009(5)
C48 0.057(8) 0.052(7) 0.050(7) -0.025(6) -0.014(6) -0.006(6)
C49 0.068(9) 0.078(9) 0.052(8) -0.036(7) 0.004(6) 0.008(7)
C50 0.043(8) 0.070(9) 0.079(10) -0.047(8) -0.013(7) 0.013(7)
C51 0.074(10) 0.039(7) 0.072(9) -0.020(7) -0.006(7) -0.009(7)
C52 0.041(7) 0.042(7) 0.047(7) -0.014(6) -0.008(5) -0.003(5)
C53 0.042(7) 0.043(7) 0.042(7) -0.011(6) -0.005(5) -0.007(5)
C54 0.088(11) 0.067(9) 0.080(10) 0.006(8) 0.048(9) 0.032(8)
C55 0.145(16) 0.068(10) 0.118(14) 0.006(10) 0.082(12) 0.033(10)
C56 0.068(10) 0.085(11) 0.104(12) -0.051(10) 0.004(9) 0.001(8)
C57 0.118(13) 0.057(9) 0.065(9) -0.024(8) -0.004(9) 0.002(8)
C58 0.116(12) 0.047(8) 0.050(8) -0.023(7) 0.034(7) -0.006(7)
C59 0.044(7) 0.041(6) 0.032(6) -0.007(5) 0.005(5) -0.004(5)
C60 0.076(9) 0.057(8) 0.053(8) -0.015(7) -0.015(6) -0.025(7)
C61 0.097(11) 0.046(8) 0.070(9) -0.007(7) 0.003(8) -0.035(7)
C62 0.075(10) 0.044(7) 0.062(9) 0.004(7) 0.003(7) -0.016(7)
C63 0.070(9) 0.064(8) 0.043(7) -0.004(7) 0.001(6) 0.005(7)
C64 0.060(8) 0.051(7) 0.037(7) -0.009(6) 0.003(6) -0.016(6)
C65 0.125(13) 0.051(8) 0.069(9) -0.035(7) 0.026(8) -0.010(8)
C66 0.117(12) 0.096(10) 0.049(8) -0.043(8) 0.026(7) -0.047(9)
C67 0.063(10) 0.135(12) 0.097(11) -0.070(10) 0.013(8) -0.046(9)
C68 0.077(10) 0.038(7) 0.094(10) -0.010(7) -0.023(8) 0.004(6)
C69 0.091(11) 0.082(10) 0.062(9) 0.000(8) -0.036(8) 0.005(8)
C70 0.046(8) 0.069(9) 0.102(11) -0.014(8) -0.023(7) 0.014(7)
C71 0.037(6) 0.035(6) 0.027(5) -0.002(5) 0.000(4) -0.010(5)
C72 0.037(7) 0.051(7) 0.035(6) -0.014(5) -0.006(5) -0.004(5)
C73 0.047(8) 0.078(9) 0.042(7) -0.020(7) -0.006(6) -0.018(6)
C74 0.049(8) 0.049(7) 0.062(8) -0.004(7) -0.022(6) 0.009(6)
C75 0.047(7) 0.032(6) 0.042(6) -0.013(5) 0.001(5) -0.005(5)
C76 0.034(6) 0.038(6) 0.039(6) -0.010(5) -0.011(5) -0.012(5)
C77 0.052(7) 0.043(6) 0.034(6) -0.004(5) -0.005(5) -0.015(5)
C78 0.069(9) 0.053(7) 0.050(7) -0.022(6) -0.017(6) -0.020(7)
C79 0.045(8) 0.071(8) 0.067(9) -0.014(7) -0.018(6) -0.018(7)
C80 0.033(7) 0.070(8) 0.043(7) -0.020(6) 0.000(5) -0.016(6)

loop_
_atom_type_symbol
_atom_type_description
_atom_type_scat_dispersion_real
_atom_type_scat_dispersion_imag
_atom_type_scat_source
C C 0.0033 0.0016 'International Tables Vol C Tables 4.2.6.8 and 6.1.1.4'
H H 0.0000 0.0000 'International Tables Vol C Tables 4.2.6.8 and 6.1.1.4'
P P 0.1023 0.0942 'International Tables Vol C Tables 4.2.6.8 and 6.1.1.4'
Fe Fe 0.3463 0.8444 'International Tables Vol C Tables 4.2.6.8 and 6.1.1.4'
Ni Ni 0.3393 1.1124 'International Tables Vol C Tables 4.2.6.8 and 6.1.1.4'

loop_
_geom_angle_atom_site_label_1
_geom_angle_atom_site_label_2
_geom_angle_atom_site_label_3
_geom_angle
_geom_angle_site_symmetry_1
_geom_angle_site_symmetry_3
_geom_angle_publ_flag
C38 Fe1 C32 111.5(5) . . ?
C38 Fe1 C35 177.4(4) . . ?
C32 Fe1 C35 68.5(4) . . ?
C38 Fe1 C37 41.6(4) . . ?
C32 Fe1 C37 111.5(5) . . ?
C35 Fe1 C37 135.8(4) . . ?
C38 Fe1 C31 137.0(5) . . ?
C32 Fe1 C31 41.6(4) . . ?
C35 Fe1 C31 41.3(4) . . ?
C37 Fe1 C31 107.8(4) . . ?
C38 Fe1 C40 67.4(4) . . ?
C32 Fe1 C40 178.9(4) . . ?
C35 Fe1 C40 112.6(4) . . ?
C37 Fe1 C40 67.9(4) . . ?
C31 Fe1 C40 139.4(4) . . ?
C38 Fe1 C34 141.6(5) . . ?
C32 Fe1 C34 67.7(5) . . ?
C35 Fe1 C34 40.9(4) . . ?
C37 Fe1 C34 176.7(4) . . ?
C31 Fe1 C34 69.4(4) . . ?
C40 Fe1 C34 113.0(5) . . ?
C38 Fe1 C33 113.4(4) . . ?
C32 Fe1 C33 40.3(4) . . ?
C35 Fe1 C33 68.4(4) . . ?
C37 Fe1 C33 141.2(5) . . ?
C31 Fe1 C33 69.5(4) . . ?
C40 Fe1 C33 139.7(5) . . ?
C34 Fe1 C33 40.1(4) . . ?
C38 Fe1 C39 39.5(4) . . ?
C32 Fe1 C39 138.1(4) . . ?
C35 Fe1 C39 142.1(5) . . ?
C37 Fe1 C39 68.6(5) . . ?
C31 Fe1 C39 176.2(5) . . ?
C40 Fe1 C39 40.9(4) . . ?
C34 Fe1 C39 114.3(5) . . ?
C33 Fe1 C39 112.5(5) . . ?
C38 Fe1 C36 68.8(4) . . ?
C32 Fe1 C36 139.5(4) . . ?
C35 Fe1 C36 109.5(4) . . ?
C37 Fe1 C36 40.5(4) . . ?
C31 Fe1 C36 109.1(4) . . ?
C40 Fe1 C36 40.6(4) . . ?
C34 Fe1 C36 138.2(4) . . ?
C33 Fe1 C36 177.9(4) . . ?
C39 Fe1 C36 69.0(4) . . ?
C74 Fe2 C75 41.7(4) . . ?
C74 Fe2 C77 177.4(5) . . ?
C75 Fe2 C77 138.4(4) . . ?
C74 Fe2 C79 113.0(5) . . ?
C75 Fe2 C79 140.7(5) . . ?
C77 Fe2 C79 68.5(5) . . ?
C74 Fe2 C76 141.1(5) . . ?
C75 Fe2 C76 111.4(4) . . ?
C77 Fe2 C76 41.3(4) . . ?
C79 Fe2 C76 68.1(4) . . ?
C74 Fe2 C73 40.0(4) . . ?
C75 Fe2 C73 68.6(4) . . ?
C77 Fe2 C73 137.6(5) . . ?
C79 Fe2 C73 113.1(4) . . ?
C76 Fe2 C73 178.3(5) . . ?
C74 Fe2 C71 69.0(4) . . ?
C75 Fe2 C71 40.6(4) . . ?
C77 Fe2 C71 109.5(4) . . ?
C79 Fe2 C71 178.0(4) . . ?
C76 Fe2 C71 110.2(4) . . ?
C73 Fe2 C71 68.6(4) . . ?
C74 Fe2 C78 139.4(4) . . ?
C75 Fe2 C78 178.5(5) . . ?
C77 Fe2 C78 40.5(4) . . ?
C79 Fe2 C78 40.7(4) . . ?
C76 Fe2 C78 68.4(4) . . ?
C73 Fe2 C78 111.6(4) . . ?
C71 Fe2 C78 137.9(5) . . ?
C74 Fe2 C80 114.0(5) . . ?
C75 Fe2 C80 113.2(4) . . ?
C77 Fe2 C80 68.5(4) . . ?
C79 Fe2 C80 39.7(4) . . ?
C76 Fe2 C80 40.7(4) . . ?
C73 Fe2 C80 141.0(4) . . ?
C71 Fe2 C80 139.6(4) . . ?
C78 Fe2 C80 67.7(5) . . ?
C74 Fe2 C72 67.6(4) . . ?
C75 Fe2 C72 68.5(4) . . ?
C77 Fe2 C72 109.8(4) . . ?
C79 Fe2 C72 139.3(4) . . ?
C76 Fe2 C72 138.5(4) . . ?
C73 Fe2 C72 39.8(4) . . ?
C71 Fe2 C72 41.4(4) . . ?
C78 Fe2 C72 110.6(5) . . ?
C80 Fe2 C72 178.2(4) . . ?
P1 Ni1 P2 109.04(11) . . ?
P1 Ni1 P3 108.37(11) . . ?
P2 Ni1 P3 112.61(11) . . ?
P1 Ni1 P4 112.55(11) . . ?
P2 Ni1 P4 110.35(12) . . ?
P3 Ni1 P4 103.88(12) . . ?
P6 Ni2 P5 109.53(11) . . ?
P6 Ni2 P7 109.79(12) . . ?
P5 Ni2 P7 108.86(12) . . ?
P6 Ni2 P8 112.33(12) . . ?
P5 Ni2 P8 112.28(12) . . ?
P7 Ni2 P8 103.85(13) . . ?
C31 P1 C7 101.5(5) . . ?
C31 P1 C1 99.5(4) . . ?
C7 P1 C1 98.8(4) . . ?
C31 P1 Ni1 117.7(3) . . ?
C7 P1 Ni1 116.0(3) . . ?
C1 P1 Ni1 119.9(3) . . ?
C36 P2 C13 101.8(4) . . ?
C36 P2 C19 98.8(4) . . ?
C13 P2 C19 96.9(4) . . ?
C36 P2 Ni1 119.3(3) . . ?
C13 P2 Ni1 113.7(3) . . ?
C19 P2 Ni1 122.3(3) . . ?
C27 P3 C26 99.2(6) . . ?
C27 P3 C25 98.9(5) . . ?
C26 P3 C25 98.8(5) . . ?
C27 P3 Ni1 117.5(4) . . ?
C26 P3 Ni1 117.3(4) . . ?
C25 P3 Ni1 121.1(4) . . ?
C30 P4 C28 98.4(5) . . ?
C30 P4 C29 98.0(5) . . ?
C28 P4 C29 97.8(5) . . ?
C30 P4 Ni1 117.9(4) . . ?
C28 P4 Ni1 122.9(4) . . ?
C29 P4 Ni1 117.0(4) . . ?
C47 P5 C71 97.6(4) . . ?
C47 P5 C41 98.3(4) . . ?
C71 P5 C41 100.1(4) . . ?
C47 P5 Ni2 119.0(3) . . ?
C71 P5 Ni2 120.7(3) . . ?
C41 P5 Ni2 116.8(3) . . ?
C76 P6 C59 98.3(4) . . ?
C76 P6 C53 100.0(5) . . ?
C59 P6 C53 97.8(5) . . ?
C76 P6 Ni2 117.7(3) . . ?
C59 P6 Ni2 120.8(3) . . ?
C53 P6 Ni2 118.0(3) . . ?
C65 P7 C67 96.4(7) . . ?
C65 P7 C66 97.5(6) . . ?
C67 P7 C66 98.2(6) . . ?
C65 P7 Ni2 120.6(4) . . ?
C67 P7 Ni2 120.3(5) . . ?
C66 P7 Ni2 118.6(4) . . ?
C70 P8 C69 97.2(6) . . ?
C70 P8 C68 102.5(6) . . ?
C69 P8 C68 96.7(6) . . ?
C70 P8 Ni2 116.7(4) . . ?
C69 P8 Ni2 117.4(4) . . ?
C68 P8 Ni2 121.9(4) . . ?
C6 C1 C2 117.9(10) . . ?
C6 C1 P1 118.7(8) . . ?
C2 C1 P1 123.3(8) . . ?
C3 C2 C1 119.4(10) . . ?
C4 C3 C2 122.7(12) . . ?
C3 C4 C5 117.9(12) . . ?
C6 C5 C4 120.3(12) . . ?
C1 C6 C5 121.7(11) . . ?
C8 C7 C12 115.8(10) . . ?
C8 C7 P1 120.1(8) . . ?
C12 C7 P1 123.9(9) . . ?
C9 C8 C7 122.8(12) . . ?
C10 C9 C8 121.1(13) . . ?
C11 C10 C9 118.3(12) . . ?
C10 C11 C12 121.3(12) . . ?
C7 C12 C11 120.7(11) . . ?
C14 C13 C18 118.4(9) . . ?
C14 C13 P2 124.7(7) . . ?
C18 C13 P2 116.9(7) . . ?
C13 C14 C15 121.1(10) . . ?
C16 C15 C14 118.6(10) . . ?
C15 C16 C17 121.8(10) . . ?
C18 C17 C16 118.9(11) . . ?
C17 C18 C13 121.2(10) . . ?
C24 C19 C20 117.6(9) . . ?
C24 C19 P2 124.6(8) . . ?
C20 C19 P2 117.8(7) . . ?
C19 C20 C21 119.5(10) . . ?
C22 C21 C20 122.1(11) . . ?
C21 C22 C23 117.8(10) . . ?
C22 C23 C24 121.1(10) . . ?
C19 C24 C23 121.7(10) . . ?
C35 C31 C32 105.3(9) . . ?
C35 C31 P1 123.1(7) . . ?
C32 C31 P1 131.5(8) . . ?
C35 C31 Fe1 69.2(5) . . ?
C32 C31 Fe1 69.1(5) . . ?
P1 C31 Fe1 123.1(5) . . ?
C33 C32 C31 109.6(9) . . ?
C33 C32 Fe1 70.5(6) . . ?
C31 C32 Fe1 69.4(5) . . ?
C34 C33 C32 107.9(9) . . ?
C34 C33 Fe1 69.7(6) . . ?
C32 C33 Fe1 69.2(6) . . ?
C33 C34 C35 108.7(10) . . ?
C33 C34 Fe1 70.3(6) . . ?
C35 C34 Fe1 69.2(6) . . ?
C34 C35 C31 108.5(9) . . ?
C34 C35 Fe1 69.9(6) . . ?
C31 C35 Fe1 69.5(5) . . ?
C37 C36 C40 106.4(9) . . ?
C37 C36 P2 125.0(8) . . ?
C40 C36 P2 128.4(7) . . ?
C37 C36 Fe1 68.7(5) . . ?
C40 C36 Fe1 68.9(5) . . ?
P2 C36 Fe1 123.5(5) . . ?
C36 C37 C38 107.7(10) . . ?
C36 C37 Fe1 70.8(6) . . ?
C38 C37 Fe1 68.9(6) . . ?
C39 C38 C37 109.4(10) . . ?
C39 C38 Fe1 71.3(6) . . ?
C37 C38 Fe1 69.4(5) . . ?
C38 C39 C40 107.0(10) . . ?
C38 C39 Fe1 69.2(6) . . ?
C40 C39 Fe1 69.1(6) . . ?
C36 C40 C39 109.5(10) . . ?
C36 C40 Fe1 70.5(5) . . ?
C39 C40 Fe1 70.0(6) . . ?
C42 C41 C46 117.1(9) . . ?
C42 C41 P5 119.3(8) . . ?
C46 C41 P5 123.5(7) . . ?
C41 C42 C43 124.1(11) . . ?
C44 C43 C42 118.2(11) . . ?
C45 C44 C43 120.5(11) . . ?
C44 C45 C46 119.7(11) . . ?
C41 C46 C45 120.3(10) . . ?
C52 C47 C48 115.1(9) . . ?
C52 C47 P5 121.1(8) . . ?
C48 C47 P5 123.9(8) . . ?
C49 C48 C47 121.1(11) . . ?
C50 C49 C48 120.2(12) . . ?
C51 C50 C49 120.9(11) . . ?
C50 C51 C52 119.2(11) . . ?
C51 C52 C47 123.5(10) . . ?
C54 C53 C58 114.8(11) . . ?
C54 C53 P6 125.5(9) . . ?
C58 C53 P6 119.6(8) . . ?
C53 C54 C55 121.1(12) . . ?
C56 C55 C54 122.7(14) . . ?
C57 C56 C55 117.9(14) . . ?
C56 C57 C58 118.2(13) . . ?
C53 C58 C57 125.2(11) . . ?
C60 C59 C64 117.5(10) . . ?
C60 C59 P6 124.2(8) . . ?
C64 C59 P6 118.2(8) . . ?
C59 C60 C61 121.3(11) . . ?
C62 C61 C60 120.3(12) . . ?
C61 C62 C63 119.2(11) . . ?
C64 C63 C62 120.6(11) . . ?
C63 C64 C59 120.9(11) . . ?
C75 C71 C72 106.7(8) . . ?
C75 C71 P5 125.3(7) . . ?
C72 C71 P5 127.7(8) . . ?
C75 C71 Fe2 68.7(5) . . ?
C72 C71 Fe2 69.7(5) . . ?
P5 C71 Fe2 122.6(5) . . ?
C73 C72 C71 108.0(9) . . ?
C73 C72 Fe2 69.3(6) . . ?
C71 C72 Fe2 68.9(5) . . ?
C74 C73 C72 109.3(10) . . ?
C74 C73 Fe2 69.4(6) . . ?
C72 C73 Fe2 70.9(6) . . ?
C73 C74 C75 108.1(10) . . ?
C73 C74 Fe2 70.6(6) . . ?
C75 C74 Fe2 69.2(5) . . ?
C71 C75 C74 107.8(9) . . ?
C71 C75 Fe2 70.7(5) . . ?
C74 C75 Fe2 69.1(6) . . ?
C80 C76 C77 107.5(9) . . ?
C80 C76 P6 131.5(8) . . ?
C77 C76 P6 121.0(8) . . ?
C80 C76 Fe2 70.5(5) . . ?
C77 C76 Fe2 69.2(5) . . ?
P6 C76 Fe2 126.4(5) . . ?
C78 C77 C76 107.6(10) . . ?
C78 C77 Fe2 70.5(6) . . ?
C76 C77 Fe2 69.6(6) . . ?
C77 C78 C79 107.8(10) . . ?
C77 C78 Fe2 69.0(6) . . ?
C79 C78 Fe2 69.1(6) . . ?
C80 C79 C78 108.9(10) . . ?
C80 C79 Fe2 71.0(6) . . ?
C78 C79 Fe2 70.2(6) . . ?
C79 C80 C76 108.2(10) . . ?
C79 C80 Fe2 69.3(6) . . ?
C76 C80 Fe2 68.9(6) . . ?

loop_
_geom_bond_atom_site_label_1
_geom_bond_atom_site_label_2
_geom_bond_distance
_geom_bond_site_symmetry_2
_geom_bond_publ_flag
Fe1 C38 2.034(10) . ?
Fe1 C32 2.041(10) . ?
Fe1 C35 2.041(9) . ?
Fe1 C37 2.041(10) . ?
Fe1 C31 2.045(10) . ?
Fe1 C40 2.049(10) . ?
Fe1 C34 2.050(10) . ?
Fe1 C33 2.058(10) . ?
Fe1 C39 2.061(11) . ?
Fe1 C36 2.070(9) . ?
Fe2 C74 2.019(10) . ?
Fe2 C75 2.020(9) . ?
Fe2 C77 2.028(10) . ?
Fe2 C79 2.033(11) . ?
Fe2 C76 2.034(9) . ?
Fe2 C73 2.035(10) . ?
Fe2 C71 2.046(9) . ?
Fe2 C78 2.047(10) . ?
Fe2 C80 2.055(10) . ?
Fe2 C72 2.056(10) . ?
Ni1 P1 2.149(3) . ?
Ni1 P2 2.153(3) . ?
Ni1 P3 2.183(3) . ?
Ni1 P4 2.191(3) . ?
Ni2 P6 2.164(3) . ?
Ni2 P5 2.168(3) . ?
Ni2 P7 2.188(3) . ?
Ni2 P8 2.188(3) . ?
P1 C31 1.809(10) . ?
P1 C7 1.833(10) . ?
P1 C1 1.856(10) . ?
P2 C36 1.800(10) . ?
P2 C13 1.837(9) . ?
P2 C19 1.858(9) . ?
P3 C27 1.815(11) . ?
P3 C26 1.822(10) . ?
P3 C25 1.825(10) . ?
P4 C30 1.844(11) . ?
P4 C28 1.848(10) . ?
P4 C29 1.850(10) . ?
P5 C47 1.826(10) . ?
P5 C71 1.837(10) . ?
P5 C41 1.844(9) . ?
P6 C76 1.830(9) . ?
P6 C59 1.865(10) . ?
P6 C53 1.869(11) . ?
P7 C65 1.825(11) . ?
P7 C67 1.831(12) . ?
P7 C66 1.837(11) . ?
P8 C70 1.812(12) . ?
P8 C69 1.833(11) . ?
P8 C68 1.848(11) . ?
C1 C6 1.373(13) . ?
C1 C2 1.413(13) . ?
C2 C3 1.384(14) . ?
C3 C4 1.349(16) . ?
C4 C5 1.409(16) . ?
C5 C6 1.379(14) . ?
C7 C8 1.372(14) . ?
C7 C12 1.376(13) . ?
C8 C9 1.356(15) . ?
C9 C10 1.353(16) . ?
C10 C11 1.342(16) . ?
C11 C12 1.398(14) . ?
C13 C14 1.364(12) . ?
C13 C18 1.403(13) . ?
C14 C15 1.399(13) . ?
C15 C16 1.358(14) . ?
C16 C17 1.381(14) . ?
C17 C18 1.360(13) . ?
C19 C24 1.369(12) . ?
C19 C20 1.390(13) . ?
C20 C21 1.401(14) . ?
C21 C22 1.359(15) . ?
C22 C23 1.366(14) . ?
C23 C24 1.384(13) . ?
C31 C35 1.441(13) . ?
C31 C32 1.450(13) . ?
C32 C33 1.411(14) . ?
C33 C34 1.407(14) . ?
C34 C35 1.430(13) . ?
C36 C37 1.423(13) . ?
C36 C40 1.429(13) . ?
C37 C38 1.448(14) . ?
C38 C39 1.383(15) . ?
C39 C40 1.437(13) . ?
C41 C42 1.370(13) . ?
C41 C46 1.371(12) . ?
C42 C43 1.387(15) . ?
C43 C44 1.376(16) . ?
C44 C45 1.362(16) . ?
C45 C46 1.440(14) . ?
C47 C52 1.392(13) . ?
C47 C48 1.410(13) . ?
C48 C49 1.387(14) . ?
C49 C50 1.356(15) . ?
C50 C51 1.353(15) . ?
C51 C52 1.370(14) . ?
C53 C54 1.358(14) . ?
C53 C58 1.361(13) . ?
C54 C55 1.360(17) . ?
C55 C56 1.357(17) . ?
C56 C57 1.348(17) . ?
C57 C58 1.370(16) . ?
C59 C60 1.374(14) . ?
C59 C64 1.380(13) . ?
C60 C61 1.375(14) . ?
C61 C62 1.355(16) . ?
C62 C63 1.371(16) . ?
C63 C64 1.366(14) . ?
C71 C75 1.412(13) . ?
C71 C72 1.448(13) . ?
C72 C73 1.393(13) . ?
C73 C74 1.388(15) . ?
C74 C75 1.436(13) . ?
C76 C80 1.421(13) . ?
C76 C77 1.431(13) . ?
C77 C78 1.410(13) . ?
C78 C79 1.419(15) . ?
C79 C80 1.389(14) . ?
